data_2240706
loop_
_publ_author_name
'Sandhya, N. C.'
'Naveen, S.'
'Lokanath, N. K.'
'Ananda, S.'

_publ_section_title
;
 Crystal structure of
 2-(<i>p</i>-tolyl)-6-(trifluoromethyl)benzo[<i>b</i>]thiophene-3-carbonitrile
;
_journal_coeditor_code HB7416
_journal_issue 6
_journal_name_full 'Acta Crystallographica Section E'
_journal_page_first o382
_journal_paper_doi 10.1107/S2056989015008671
_journal_volume 71
_journal_year 2015
_chemical_formula_iupac 'C17 H10 F3 N S'
_chemical_formula_moiety 'C17 H10 F3 N S'
_chemical_formula_sum 'C17 H10 F3 N S'
_chemical_formula_weight 317.33
_chemical_name_systematic
;
2-(<i>p</i>-Tolyl)-6-(trifluoromethyl)benzo[<i>b</i>]thiophene-3-carbonitrile
;
_space_group_IT_number 14
_symmetry_cell_setting monoclinic
_symmetry_space_group_name_Hall '-P 2ybc'
_symmetry_space_group_name_H-M 'P 1 21/c 1'
_atom_sites_solution_hydrogens geom
_atom_sites_solution_primary direct
_atom_sites_solution_secondary difmap
_cell_angle_alpha 90
_cell_angle_beta 92.817(3)
_cell_angle_gamma 90
_cell_formula_units_Z 4
_cell_length_a 13.7576(5)
_cell_length_b 14.5343(6)
_cell_length_c 7.1353(3)
_cell_measurement_reflns_used 2316
_cell_measurement_temperature 293
_cell_measurement_theta_max 64.66
_cell_measurement_theta_min 6.44
_cell_volume 1425.03(10)
_computing_cell_refinement
;
SAINT (Bruker, 2013)
;
_computing_data_collection
;
APEX2 (Bruker, 2013)
;
_computing_data_reduction
;
SAINT (Bruker, 2013)
;
_computing_molecular_graphics
;
PLATON (Spek, 2009)
;
_computing_publication_material
;
PLATON (Spek, 2009)
;
_computing_structure_refinement
;
SHELXL97 (Sheldrick, 2008)
;
_computing_structure_solution
;
SHELXS97 (Sheldrick, 2008)
;
_diffrn_ambient_temperature 296
_diffrn_detector_area_resol_mean 18.4
_diffrn_measured_fraction_theta_full 0.964
_diffrn_measured_fraction_theta_max 0.964
_diffrn_measurement_device_type 'Bruker X8 Proteum'
_diffrn_measurement_method '\f and \w scans'
_diffrn_radiation_monochromator graphite
_diffrn_radiation_source 'Rotating Anode'
_diffrn_radiation_type CuK\a
_diffrn_radiation_wavelength 1.54178
_diffrn_reflns_av_R_equivalents 0.0632
_diffrn_reflns_av_sigmaI/netI 0.0734
_diffrn_reflns_limit_h_max 15
_diffrn_reflns_limit_h_min -15
_diffrn_reflns_limit_k_max 16
_diffrn_reflns_limit_k_min -15
_diffrn_reflns_limit_l_max 6
_diffrn_reflns_limit_l_min -8
_diffrn_reflns_number 7045
_diffrn_reflns_reduction_process
;
;
_diffrn_reflns_theta_full 64.66
_diffrn_reflns_theta_max 64.66
_diffrn_reflns_theta_min 6.44
_exptl_absorpt_coefficient_mu 2.294
_exptl_absorpt_correction_T_max 0.598
_exptl_absorpt_correction_T_min 0.546
_exptl_absorpt_correction_type multi-scan
_exptl_absorpt_process_details
;
(SADABS; Bruker, 2013)
;
_exptl_crystal_colour colourless
_exptl_crystal_density_diffrn 1.479
_exptl_crystal_density_method 'Not Measured'
_exptl_crystal_description 'block '
_exptl_crystal_F_000 648
_exptl_crystal_size_max 0.30
_exptl_crystal_size_mid 0.27
_exptl_crystal_size_min 0.25
_refine_diff_density_max 0.432
_refine_diff_density_min -0.400
_refine_ls_extinction_method none
_refine_ls_goodness_of_fit_ref 1.063
_refine_ls_hydrogen_treatment constr
_refine_ls_matrix_type full
_refine_ls_number_parameters 200
_refine_ls_number_reflns 2316
_refine_ls_number_restraints 0
_refine_ls_restrained_S_all 1.063
_refine_ls_R_factor_all 0.0682
_refine_ls_R_factor_gt 0.0526
_refine_ls_shift/su_max 0.000
_refine_ls_shift/su_mean 0.000
_refine_ls_structure_factor_coef Fsqd
_refine_ls_weighting_details 'calc w=1/[\s^2^(Fo^2^)+(0.0726P)^2^+0.2459P] where P=(Fo^2^+2Fc^2^)/3'
_refine_ls_weighting_scheme calc
_refine_ls_wR_factor_gt 0.1294
_refine_ls_wR_factor_ref 0.1406
_reflns_number_gt 1860
_reflns_number_total 2316
_reflns_threshold_expression I>2\s(I)
_cod_data_source_file hb7416sup1.cif
_cod_data_source_block I
_cod_original_sg_symbol_H-M 'P 21/c'
_cod_database_code 2240706
_cod_database_fobs_code 2240706

loop_
_symmetry_equiv_pos_site_id
_symmetry_equiv_pos_as_xyz
1 x,y,z
2 -x,1/2+y,1/2-z
3 -x,-y,-z
4 x,1/2-y,1/2+z

loop_
_atom_site_aniso_label
_atom_site_aniso_U_11
_atom_site_aniso_U_22
_atom_site_aniso_U_33
_atom_site_aniso_U_12
_atom_site_aniso_U_13
_atom_site_aniso_U_23
S1 0.0194(4) 0.0164(4) 0.0281(4) -0.0001(3) -0.0009(3) 0.0010(3)
F13 0.0215(9) 0.0385(13) 0.0941(17) -0.0028(9) -0.0107(10) -0.0047(12)
F14 0.0293(10) 0.0607(15) 0.0442(12) 0.0123(10) -0.0052(9) 0.0178(11)
F15 0.0285(10) 0.0782(17) 0.0390(11) 0.0161(10) 0.0059(9) -0.0160(11)
N11 0.0321(15) 0.0196(16) 0.0369(16) 0.0022(12) -0.0027(12) 0.0019(13)
C2 0.0237(15) 0.0198(16) 0.0171(14) -0.0014(12) 0.0024(11) -0.0003(13)
C3 0.0214(14) 0.0211(17) 0.0210(14) 0.0051(12) 0.0011(12) -0.0005(13)
C4 0.0223(15) 0.0258(17) 0.0149(13) -0.0007(13) 0.0005(11) -0.0005(13)
C5 0.0244(15) 0.0211(17) 0.0196(14) -0.0038(12) -0.0001(12) -0.0010(13)
C6 0.0268(15) 0.0145(15) 0.0198(14) -0.0004(12) 0.0026(12) 0.0003(12)
C7 0.0216(14) 0.0207(16) 0.0111(13) 0.0011(12) 0.0023(11) 0.0016(12)
C8 0.0203(14) 0.0170(15) 0.0149(13) 0.0012(12) 0.0017(11) -0.0007(12)
C9 0.0220(14) 0.0191(16) 0.0142(13) 0.0006(12) 0.0041(11) -0.0006(12)
C10 0.0199(14) 0.0220(18) 0.0191(15) -0.0039(13) -0.0011(12) -0.0006(13)
C12 0.0240(15) 0.0254(18) 0.0265(16) 0.0002(13) 0.0002(13) -0.0017(14)
C16 0.0206(14) 0.0174(16) 0.0166(13) -0.0004(12) 0.0005(11) 0.0015(12)
C17 0.0219(15) 0.0169(16) 0.0209(14) -0.0001(12) 0.0034(12) -0.0013(13)
C18 0.0229(15) 0.0240(17) 0.0241(15) 0.0042(13) 0.0026(12) -0.0007(13)
C19 0.0237(15) 0.0293(18) 0.0175(14) -0.0019(13) 0.0003(12) 0.0033(13)
C20 0.0240(15) 0.0223(17) 0.0187(14) -0.0044(13) 0.0011(12) -0.0009(13)
C21 0.0204(14) 0.0186(16) 0.0195(14) 0.0003(12) 0.0032(11) 0.0022(13)
C22 0.0251(16) 0.037(2) 0.0295(16) 0.0014(14) -0.0015(13) -0.0015(16)

loop_
_atom_site_type_symbol
_atom_site_label
_atom_site_fract_x
_atom_site_fract_y
_atom_site_fract_z
_atom_site_U_iso_or_equiv
_atom_site_thermal_displace_type
_atom_site_calc_flag
_atom_site_refinement_flags
_atom_site_occupancy
S S1 0.51842(5) 0.17833(5) 0.23250(10) 0.0214(2) Uani d . 1.000
F F13 0.10569(13) -0.01265(15) 0.0632(4) 0.0518(8) Uani d . 1.000
F F14 0.14077(13) 0.11887(16) -0.0469(3) 0.0450(7) Uani d . 1.000
F F15 0.11752(13) 0.10360(17) 0.2439(3) 0.0484(8) Uani d . 1.000
N N11 0.64047(19) -0.14957(19) 0.3600(4) 0.0297(9) Uani d . 1.000
C C2 0.4251(2) 0.0996(2) 0.1944(4) 0.0202(9) Uani d . 1.000
C C3 0.3272(2) 0.1178(2) 0.1485(4) 0.0212(9) Uani d . 1.000
C C4 0.2634(2) 0.0444(2) 0.1373(4) 0.0210(9) Uani d . 1.000
C C5 0.2957(2) -0.0459(2) 0.1679(4) 0.0217(9) Uani d . 1.000
C C6 0.3920(2) -0.0643(2) 0.2103(4) 0.0203(8) Uani d . 1.000
C C7 0.4583(2) 0.0087(2) 0.2249(4) 0.0178(8) Uani d . 1.000
C C8 0.5601(2) 0.0069(2) 0.2816(4) 0.0174(8) Uani d . 1.000
C C9 0.6018(2) 0.0928(2) 0.2949(4) 0.0183(8) Uani d . 1.000
C C10 0.6079(2) -0.0785(2) 0.3267(4) 0.0204(9) Uani d . 1.000
C C12 0.1574(2) 0.0636(2) 0.0993(4) 0.0253(9) Uani d . 1.000
C C16 0.7014(2) 0.1180(2) 0.3613(4) 0.0182(8) Uani d . 1.000
C C17 0.7798(2) 0.0588(2) 0.3430(4) 0.0198(9) Uani d . 1.000
C C18 0.8717(2) 0.0826(2) 0.4144(4) 0.0236(9) Uani d . 1.000
C C19 0.8890(2) 0.1655(2) 0.5074(4) 0.0235(9) Uani d . 1.000
C C20 0.8107(2) 0.2255(2) 0.5220(4) 0.0217(9) Uani d . 1.000
C C21 0.7190(2) 0.2025(2) 0.4506(4) 0.0194(8) Uani d . 1.000
C C22 0.9878(2) 0.1887(2) 0.5939(5) 0.0306(10) Uani d . 1.000
H H3 0.30560 0.17760 0.12600 0.0250 Uiso c R 1.000
H H5 0.25120 -0.09410 0.15940 0.0260 Uiso c R 1.000
H H6 0.41310 -0.12450 0.22910 0.0240 Uiso c R 1.000
H H17 0.77040 0.00260 0.28230 0.0240 Uiso c R 1.000
H H18 0.92320 0.04210 0.39990 0.0280 Uiso c R 1.000
H H20 0.82050 0.28200 0.58110 0.0260 Uiso c R 1.000
H H21 0.66800 0.24390 0.46190 0.0230 Uiso c R 1.000
H H22A 0.99640 0.15870 0.71340 0.0460 Uiso c R 1.000
H H22B 0.99300 0.25410 0.61070 0.0460 Uiso c R 1.000
H H22C 1.03700 0.16810 0.51280 0.0460 Uiso c R 1.000

loop_
_atom_type_symbol
_atom_type_description
_atom_type_scat_dispersion_real
_atom_type_scat_dispersion_imag
_atom_type_scat_source
C C 0.0181 0.0091 ' International Tables Vol C Tables 4.2.6.8 and 6.1.1.4'
H H 0.0000 0.0000 ' International Tables Vol C Tables 4.2.6.8 and 6.1.1.4'
F F 0.0727 0.0534 ' International Tables Vol C Tables 4.2.6.8 and 6.1.1.4'
N N 0.0311 0.0180 ' International Tables Vol C Tables 4.2.6.8 and 6.1.1.4'
S S 0.3331 0.5567 ' International Tables Vol C Tables 4.2.6.8 and 6.1.1.4'

loop_
_geom_angle_atom_site_label_1
_geom_angle_atom_site_label_2
_geom_angle_atom_site_label_3
_geom_angle
_geom_angle_publ_flag
C2 S1 C9 92.44(14) n
S1 C2 C3 127.7(2) n
S1 C2 C7 111.3(2) n
C3 C2 C7 121.0(3) no
C2 C3 C4 118.1(3) no
C3 C4 C5 121.3(3) no
C3 C4 C12 118.5(3) no
C5 C4 C12 120.2(3) no
C4 C5 C6 120.9(3) no
C5 C6 C7 119.2(3) no
C2 C7 C6 119.6(3) no
C2 C7 C8 111.3(2) no
C6 C7 C8 129.0(3) no
C7 C8 C9 113.6(3) no
C7 C8 C10 120.6(3) no
C9 C8 C10 125.8(3) no
S1 C9 C8 111.4(2) n
S1 C9 C16 119.8(2) n
C8 C9 C16 128.7(3) no
N11 C10 C8 175.6(3) n
F13 C12 F14 106.3(2) n
F13 C12 F15 106.1(2) n
F13 C12 C4 112.7(2) n
F14 C12 F15 106.5(2) n
F14 C12 C4 112.6(2) n
F15 C12 C4 112.2(2) n
C9 C16 C17 121.9(3) no
C9 C16 C21 120.1(3) no
C17 C16 C21 117.9(3) no
C16 C17 C18 120.6(3) no
C17 C18 C19 121.6(3) no
C18 C19 C20 117.6(3) no
C18 C19 C22 121.4(3) no
C20 C19 C22 121.0(3) no
C19 C20 C21 121.2(3) no
C16 C21 C20 121.1(3) no
C2 C3 H3 121.00 no
C4 C3 H3 121.00 no
C4 C5 H5 120.00 no
C6 C5 H5 120.00 no
C5 C6 H6 120.00 no
C7 C6 H6 120.00 no
C16 C17 H17 120.00 no
C18 C17 H17 120.00 no
C17 C18 H18 119.00 no
C19 C18 H18 119.00 no
C19 C20 H20 119.00 no
C21 C20 H20 119.00 no
C16 C21 H21 120.00 no
C20 C21 H21 119.00 no
C19 C22 H22A 109.00 no
C19 C22 H22B 109.00 no
C19 C22 H22C 109.00 no
H22A C22 H22B 109.00 no
H22A C22 H22C 110.00 no
H22B C22 H22C 109.00 no

loop_
_geom_bond_atom_site_label_1
_geom_bond_atom_site_label_2
_geom_bond_distance
_geom_bond_publ_flag
S1 C2 1.731(3) n
S1 C9 1.735(3) n
F13 C12 1.335(4) n
F14 C12 1.328(4) n
F15 C12 1.326(4) n
N11 C10 1.146(4) n
C2 C3 1.396(4) no
C2 C7 1.411(4) no
C3 C4 1.381(4) no
C4 C5 1.399(4) no
C4 C12 1.496(4) no
C5 C6 1.371(4) no
C6 C7 1.400(4) no
C7 C8 1.439(4) no
C8 C9 1.375(4) no
C8 C10 1.434(4) no
C9 C16 1.474(4) no
C16 C17 1.391(4) no
C16 C21 1.399(4) no
C17 C18 1.384(4) no
C18 C19 1.390(4) no
C19 C20 1.394(4) no
C19 C22 1.503(4) no
C20 C21 1.378(4) no
C3 H3 0.9300 no
C5 H5 0.9300 no
C6 H6 0.9300 no
C17 H17 0.9300 no
C18 H18 0.9300 no
C20 H20 0.9300 no
C21 H21 0.9300 no
C22 H22A 0.9600 no
C22 H22B 0.9600 no
C22 H22C 0.9600 no

loop_
_geom_hbond_atom_site_label_D
_geom_hbond_atom_site_label_H
_geom_hbond_atom_site_label_A
_geom_hbond_site_symmetry_A
_geom_hbond_distance_DH
_geom_hbond_distance_HA
_geom_hbond_distance_DA
_geom_hbond_angle_DHA
_geom_hbond_publ_flag
C3 H3 N11 2_655 0.93 2.62 3.411(4) 143 yes
C22 H22C F15 1_655 0.96 2.45 3.375(4) 162 yes

loop_
_geom_torsion_atom_site_label_1
_geom_torsion_atom_site_label_2
_geom_torsion_atom_site_label_3
_geom_torsion_atom_site_label_4
_geom_torsion
_geom_torsion_publ_flag
C9 S1 C2 C3 175.6(3) no
C9 S1 C2 C7 -1.4(2) no
C2 S1 C9 C8 1.7(2) no
C2 S1 C9 C16 -175.3(2) no
S1 C2 C3 C4 -175.5(2) no
C7 C2 C3 C4 1.2(4) no
S1 C2 C7 C6 176.7(2) no
S1 C2 C7 C8 0.8(3) no
C3 C2 C7 C6 -0.5(4) no
C3 C2 C7 C8 -176.4(3) no
C2 C3 C4 C5 -1.0(4) no
C2 C3 C4 C12 176.5(3) no
C3 C4 C5 C6 0.1(4) no
C12 C4 C5 C6 -177.4(3) no
C3 C4 C12 F13 170.3(3) no
C3 C4 C12 F14 50.1(4) no
C3 C4 C12 F15 -70.0(3) no
C5 C4 C12 F13 -12.2(4) no
C5 C4 C12 F14 -132.4(3) no
C5 C4 C12 F15 107.5(3) no
C4 C5 C6 C7 0.7(4) no
C5 C6 C7 C2 -0.5(4) no
C5 C6 C7 C8 174.6(3) no
C2 C7 C8 C9 0.5(4) no
C2 C7 C8 C10 177.7(3) no
C6 C7 C8 C9 -175.0(3) no
C6 C7 C8 C10 2.2(5) no
C7 C8 C9 S1 -1.6(3) no
C7 C8 C9 C16 175.2(3) no
C10 C8 C9 S1 -178.6(2) no
C10 C8 C9 C16 -1.8(5) no
S1 C9 C16 C17 -154.1(2) no
S1 C9 C16 C21 27.8(4) no
C8 C9 C16 C17 29.4(5) no
C8 C9 C16 C21 -148.7(3) no
C9 C16 C17 C18 -177.0(3) no
C21 C16 C17 C18 1.2(4) no
C9 C16 C21 C20 176.8(3) no
C17 C16 C21 C20 -1.5(4) no
C16 C17 C18 C19 0.4(4) no
C17 C18 C19 C20 -1.8(4) no
C17 C18 C19 C22 176.6(3) no
C18 C19 C20 C21 1.5(4) no
C22 C19 C20 C21 -176.9(3) no
C19 C20 C21 C16 0.1(4) no
